data_7120136
loop_
_publ_author_name
'Lerayer, Emmanuel'
'Renaut, Patrice'
'Roger, Julien'
'Pirio, Nadine'
'Cattey, H\'el\`ene'
'Devillers, Charles H.'
'Lucas, Dominique'
'Hierso, Jean-Cyrille'

_publ_section_title
;
 A general diastereoselective synthesis of highly functionalized
 ferrocenyl ambiphiles enabled on a large scale by electrochemical
 purification
;
_journal_name_full 'Chem. Commun.'
_journal_paper_doi 10.1039/C7CC02469J
_journal_year 2017
_chemical_formula_moiety 'C24 H38 Br Fe P'
_chemical_formula_sum 'C24 H38 Br Fe P'
_chemical_formula_weight 493.27
_space_group_crystal_system triclinic
_space_group_IT_number 2
_space_group_name_Hall '-P 1'
_space_group_name_H-M_alt 'P -1'
_symmetry_space_group_name_Hall '-P 1'
_symmetry_space_group_name_H-M 'P -1'
_atom_sites_solution_hydrogens geom
_audit_creation_date 2017-02-10
_audit_creation_method
;
Olex2 1.2
(compiled 2017.01.04 svn.r3372 for OlexSys, GUI svn.r5292)
;
_audit_update_record
;
2017-02-15 deposited with the CCDC.
2017-05-18 downloaded from the CCDC.
;
_cell_angle_alpha 101.242(2)
_cell_angle_beta 99.599(2)
_cell_angle_gamma 104.950(2)
_cell_formula_units_Z 2
_cell_length_a 8.9109(3)
_cell_length_b 10.5286(3)
_cell_length_c 13.9046(5)
_cell_measurement_reflns_used 11934
_cell_measurement_temperature 115
_cell_measurement_theta_max 27.485
_cell_measurement_theta_min 0.998
_cell_volume 1203.32(7)
_computing_cell_refinement 'DENZO-SMN (Otwinowski & Minor, 1997)'
_computing_data_collection 'KappaCCD Server Software (Nonius,1998)'
_computing_data_reduction 'DENZO-SMN (Otwinowski & Minor, 1997)'
_computing_molecular_graphics 'Olex2 (Dolomanov et al., 2009)'
_computing_publication_material 'Olex2 (Dolomanov et al., 2009)'
_computing_structure_refinement 'ShelXL (Sheldrick, 2015)'
_computing_structure_solution 'ShelXS (Sheldrick, 2008)'
_diffrn_ambient_temperature 115
_diffrn_detector 'CCD Plate'
_diffrn_detector_area_resol_mean '512 x 512'
_diffrn_detector_type APEX2
_diffrn_measured_fraction_theta_full 0.997
_diffrn_measured_fraction_theta_max 0.990
_diffrn_measurement_device '\k-geometry diffractometer'
_diffrn_measurement_device_type 'Bruker Kappa Apex II'
_diffrn_measurement_method '\f and \w scans'
_diffrn_radiation_collimation '0.6 mm'
_diffrn_radiation_monochromator graphite
_diffrn_radiation_probe x-ray
_diffrn_radiation_type MoK\a
_diffrn_radiation_wavelength 0.71073
_diffrn_radiation_xray_symbol K-L~3~
_diffrn_reflns_av_R_equivalents 0.0584
_diffrn_reflns_av_unetI/netI 0.0489
_diffrn_reflns_Laue_measured_fraction_full 0.997
_diffrn_reflns_Laue_measured_fraction_max 0.990
_diffrn_reflns_limit_h_max 11
_diffrn_reflns_limit_h_min -11
_diffrn_reflns_limit_k_max 13
_diffrn_reflns_limit_k_min -13
_diffrn_reflns_limit_l_max 18
_diffrn_reflns_limit_l_min -18
_diffrn_reflns_number 18225
_diffrn_reflns_point_group_measured_fraction_full 0.997
_diffrn_reflns_point_group_measured_fraction_max 0.990
_diffrn_reflns_theta_full 25.242
_diffrn_reflns_theta_max 27.581
_diffrn_reflns_theta_min 2.560
_diffrn_source 'X-ray tube'
_diffrn_source_target Mo
_diffrn_source_type 'Siemens KFF Mo 2K-180'
_exptl_absorpt_coefficient_mu 2.360
_exptl_absorpt_correction_T_max 0.8509
_exptl_absorpt_correction_T_min 0.7343
_exptl_absorpt_correction_type multi-scan
_exptl_absorpt_process_details 'SADABS-2014/5 (Bruker, 2014/5) was used for absorption correction'
_exptl_crystal_colour yellow
_exptl_crystal_density_diffrn 1.361
_exptl_crystal_description prism
_exptl_crystal_F_000 516
_exptl_crystal_size_max 0.15
_exptl_crystal_size_mid 0.1
_exptl_crystal_size_min 0.04
_refine_diff_density_max 1.155
_refine_diff_density_min -0.771
_refine_diff_density_rms 0.142
_refine_ls_extinction_method none
_refine_ls_goodness_of_fit_ref 1.181
_refine_ls_hydrogen_treatment constr
_refine_ls_matrix_type full
_refine_ls_number_parameters 244
_refine_ls_number_reflns 5525
_refine_ls_number_restraints 0
_refine_ls_restrained_S_all 1.181
_refine_ls_R_factor_all 0.0777
_refine_ls_R_factor_gt 0.0642
_refine_ls_shift/su_max 0.001
_refine_ls_shift/su_mean 0.000
_refine_ls_structure_factor_coef Fsqd
_refine_ls_weighting_details 'w=1/[\s^2^(Fo^2^)+10.5233P] where P=(Fo^2^+2Fc^2^)/3'
_refine_ls_weighting_scheme calc
_refine_ls_wR_factor_gt 0.1445
_refine_ls_wR_factor_ref 0.1506
_reflns_Friedel_coverage 0.000
_reflns_number_gt 4701
_reflns_number_total 5525
_reflns_threshold_expression 'I > 2\s(I)'
_cod_data_source_file c7cc02469j2.cif
_cod_data_source_block 3b
_cod_database_code 7120136
_shelx_shelxl_version_number 2016/6
_shelx_space_group_comment
;
The symmetry employed for this shelxl refinement is uniquely defined
by the following loop, which should always be used as a source of
symmetry information in preference to the above space-group names.
They are only intended as comments.
;
_shelx_estimated_absorpt_t_max 0.912
_shelx_estimated_absorpt_t_min 0.718
_olex2_refinement_description
;
1. Fixed Uiso
 At 1.2 times of:
  All C(H) groups
 At 1.5 times of:
  All C(H,H,H) groups
2.a Ternary CH refined with riding coordinates:
 C11(H11), C14(H14)
2.b Me refined with riding coordinates:
 C12(H12A,H12B,H12C), C13(H13A,H13B,H13C), C15(H15A,H15B,H15C), C16(H16A,H16B,
 H16C), C18(H18A,H18B,H18C), C19(H19A,H19B,H19C), C20(H20A,H20B,H20C), C22(H22A,
 H22B,H22C), C23(H23A,H23B,H23C), C24(H24A,H24B,H24C)
2.c Aromatic/amide H refined with riding coordinates:
 C2(H2), C4(H4), C5(H5), C7(H7), C9(H9), C10(H10)
;
_olex2_diffrn_ambient_temperature_device 'Oxford Cryosystems'
_olex2_exptl_crystal_mounting_method 'The crystal was mounted on a mylar loop with oil'
_olex2_submission_special_instructions 'No special instructions were received'

loop_
_space_group_symop_operation_xyz
'x, y, z'
'-x, -y, -z'

loop_
_atom_site_label
_atom_site_type_symbol
_atom_site_fract_x
_atom_site_fract_y
_atom_site_fract_z
_atom_site_U_iso_or_equiv
_atom_site_adp_type
_atom_site_occupancy
_atom_site_site_symmetry_order
_atom_site_calc_flag
_atom_site_refinement_flags_posn
C1 C 0.2348(6) 0.3836(5) 0.7558(4) 0.0168(10) Uani 1 1 d .
C2 C 0.2557(6) 0.2531(5) 0.7600(4) 0.0171(10) Uani 1 1 d .
H2 H 0.246639 0.182444 0.703185 0.021 Uiso 1 1 calc R
C3 C 0.2923(6) 0.2467(5) 0.8634(4) 0.0157(10) Uani 1 1 d .
C4 C 0.2898(6) 0.3728(5) 0.9228(4) 0.0170(10) Uani 1 1 d .
H4 H 0.308876 0.397582 0.994235 0.020 Uiso 1 1 calc R
C5 C 0.2541(6) 0.4553(5) 0.8579(4) 0.0167(10) Uani 1 1 d .
H5 H 0.244625 0.543776 0.878924 0.020 Uiso 1 1 calc R
C6 C -0.1446(6) 0.1351(5) 0.7461(4) 0.0182(10) Uani 1 1 d .
C7 C -0.0970(6) 0.1155(5) 0.8443(4) 0.0150(10) Uani 1 1 d .
H7 H -0.079702 0.035308 0.859005 0.018 Uiso 1 1 calc R
C8 C -0.0804(6) 0.2383(5) 0.9160(4) 0.0179(10) Uani 1 1 d .
C9 C -0.1159(6) 0.3347(5) 0.8646(4) 0.0206(11) Uani 1 1 d .
H9 H -0.113380 0.424757 0.894302 0.025 Uiso 1 1 calc R
C10 C -0.1561(6) 0.2698(6) 0.7595(4) 0.0206(11) Uani 1 1 d .
H10 H -0.185943 0.310048 0.706726 0.025 Uiso 1 1 calc R
C11 C 0.1775(7) 0.6062(5) 0.6808(4) 0.0206(11) Uani 1 1 d .
H11 H 0.250684 0.656847 0.747689 0.025 Uiso 1 1 calc R
C12 C 0.0051(7) 0.5832(6) 0.6912(5) 0.0266(12) Uani 1 1 d .
H12A H -0.014843 0.528965 0.740157 0.040 Uiso 1 1 calc R
H12B H -0.012761 0.670988 0.714412 0.040 Uiso 1 1 calc R
H12C H -0.067685 0.534896 0.625732 0.040 Uiso 1 1 calc R
C13 C 0.2100(8) 0.6911(6) 0.6042(5) 0.0274(12) Uani 1 1 d .
H13A H 0.320664 0.705502 0.597892 0.041 Uiso 1 1 calc R
H13B H 0.137555 0.643019 0.538584 0.041 Uiso 1 1 calc R
H13C H 0.192478 0.779112 0.627263 0.041 Uiso 1 1 calc R
C14 C 0.4342(7) 0.4975(6) 0.6391(4) 0.0259(12) Uani 1 1 d .
H14 H 0.442493 0.546844 0.584707 0.031 Uiso 1 1 calc R
C15 C 0.5448(8) 0.5950(7) 0.7349(5) 0.0392(16) Uani 1 1 d .
H15A H 0.505777 0.673206 0.753294 0.059 Uiso 1 1 calc R
H15B H 0.547515 0.548555 0.789494 0.059 Uiso 1 1 calc R
H15C H 0.652536 0.626042 0.723695 0.059 Uiso 1 1 calc R
C16 C 0.4910(8) 0.3739(7) 0.6078(5) 0.0348(15) Uani 1 1 d .
H16A H 0.417672 0.312730 0.545944 0.052 Uiso 1 1 calc R
H16B H 0.598334 0.403500 0.595773 0.052 Uiso 1 1 calc R
H16C H 0.493313 0.326013 0.661572 0.052 Uiso 1 1 calc R
C17 C 0.3496(6) 0.1402(6) 0.9037(4) 0.0214(11) Uani 1 1 d .
C18 C 0.5325(7) 0.1896(6) 0.9239(6) 0.0365(16) Uani 1 1 d .
H18A H 0.576418 0.123752 0.950435 0.055 Uiso 1 1 calc R
H18B H 0.564811 0.198631 0.860975 0.055 Uiso 1 1 calc R
H18C H 0.573066 0.277843 0.973264 0.055 Uiso 1 1 calc R
C19 C 0.2994(8) 0.1253(7) 1.0017(5) 0.0320(14) Uani 1 1 d .
H19A H 0.338300 0.055630 1.025845 0.048 Uiso 1 1 calc R
H19B H 0.344921 0.212156 1.052442 0.048 Uiso 1 1 calc R
H19C H 0.182746 0.098660 0.989557 0.048 Uiso 1 1 calc R
C20 C 0.2891(7) 0.0009(6) 0.8272(5) 0.0269(12) Uani 1 1 d .
H20A H 0.329011 -0.064925 0.856355 0.040 Uiso 1 1 calc R
H20B H 0.172189 -0.029632 0.810460 0.040 Uiso 1 1 calc R
H20C H 0.327638 0.008565 0.765871 0.040 Uiso 1 1 calc R
C21 C -0.2020(7) 0.0264(6) 0.6473(4) 0.0222(11) Uani 1 1 d .
C22 C -0.1184(8) -0.0835(6) 0.6490(5) 0.0314(14) Uani 1 1 d .
H22A H -0.157806 -0.152047 0.584432 0.047 Uiso 1 1 calc R
H22B H -0.003009 -0.042327 0.659919 0.047 Uiso 1 1 calc R
H22C H -0.140860 -0.126634 0.703560 0.047 Uiso 1 1 calc R
C23 C -0.3825(7) -0.0366(7) 0.6335(5) 0.0349(15) Uani 1 1 d .
H23A H -0.424367 -0.107619 0.570341 0.052 Uiso 1 1 calc R
H23B H -0.402641 -0.076298 0.690020 0.052 Uiso 1 1 calc R
H23C H -0.435593 0.033855 0.631366 0.052 Uiso 1 1 calc R
C24 C -0.1720(9) 0.0889(7) 0.5599(5) 0.0350(15) Uani 1 1 d .
H24A H -0.209650 0.017559 0.496818 0.053 Uiso 1 1 calc R
H24B H -0.229649 0.156177 0.556459 0.053 Uiso 1 1 calc R
H24C H -0.057465 0.133198 0.569962 0.053 Uiso 1 1 calc R
P P 0.21606(16) 0.44030(14) 0.64020(10) 0.0178(3) Uani 1 1 d .
Fe Fe 0.07208(8) 0.27758(7) 0.82559(6) 0.01469(17) Uani 1 1 d .
Br Br -0.03301(7) 0.26572(6) 1.05728(4) 0.02426(15) Uani 1 1 d .

loop_
_atom_site_aniso_label
_atom_site_aniso_U_11
_atom_site_aniso_U_22
_atom_site_aniso_U_33
_atom_site_aniso_U_23
_atom_site_aniso_U_13
_atom_site_aniso_U_12
C1 0.014(2) 0.016(2) 0.022(3) 0.010(2) 0.0049(19) 0.0037(19)
C2 0.014(2) 0.017(2) 0.021(3) 0.0034(19) 0.0061(19) 0.0048(19)
C3 0.008(2) 0.014(2) 0.025(3) 0.0069(19) 0.0026(19) 0.0029(18)
C4 0.011(2) 0.016(2) 0.022(3) 0.005(2) 0.0016(19) 0.0021(19)
C5 0.015(2) 0.014(2) 0.021(3) 0.0053(19) 0.0039(19) 0.0032(19)
C6 0.011(2) 0.015(2) 0.026(3) 0.007(2) 0.004(2) -0.0012(19)
C7 0.008(2) 0.011(2) 0.027(3) 0.0073(19) 0.0042(19) 0.0026(17)
C8 0.014(2) 0.018(3) 0.022(3) 0.005(2) 0.007(2) 0.004(2)
C9 0.013(2) 0.017(3) 0.035(3) 0.008(2) 0.009(2) 0.007(2)
C10 0.012(2) 0.023(3) 0.030(3) 0.012(2) 0.002(2) 0.007(2)
C11 0.027(3) 0.013(2) 0.021(3) 0.006(2) 0.003(2) 0.005(2)
C12 0.034(3) 0.022(3) 0.027(3) 0.009(2) 0.011(2) 0.010(2)
C13 0.034(3) 0.021(3) 0.027(3) 0.012(2) 0.006(2) 0.005(2)
C14 0.024(3) 0.030(3) 0.027(3) 0.012(2) 0.010(2) 0.007(2)
C15 0.024(3) 0.043(4) 0.041(4) 0.009(3) 0.005(3) -0.003(3)
C16 0.024(3) 0.043(4) 0.041(4) 0.011(3) 0.016(3) 0.011(3)
C17 0.018(3) 0.019(3) 0.029(3) 0.009(2) 0.003(2) 0.007(2)
C18 0.017(3) 0.024(3) 0.065(5) 0.017(3) -0.003(3) 0.006(2)
C19 0.044(4) 0.035(3) 0.023(3) 0.013(3) 0.007(3) 0.019(3)
C20 0.031(3) 0.022(3) 0.033(3) 0.009(2) 0.009(3) 0.013(2)
C21 0.020(3) 0.020(3) 0.022(3) 0.004(2) 0.001(2) 0.002(2)
C22 0.034(3) 0.028(3) 0.029(3) 0.001(2) -0.001(3) 0.014(3)
C23 0.022(3) 0.033(3) 0.037(4) -0.002(3) -0.004(3) 0.002(3)
C24 0.045(4) 0.028(3) 0.025(3) 0.007(3) 0.001(3) 0.002(3)
P 0.0182(7) 0.0169(6) 0.0181(6) 0.0057(5) 0.0043(5) 0.0039(5)
Fe 0.0124(3) 0.0133(3) 0.0192(4) 0.0053(3) 0.0042(3) 0.0040(3)
Br 0.0276(3) 0.0230(3) 0.0224(3) 0.0044(2) 0.0108(2) 0.0057(2)

loop_
_atom_type_symbol
_atom_type_description
_atom_type_scat_dispersion_real
_atom_type_scat_dispersion_imag
_atom_type_scat_source
C C 0.0033 0.0016 'International Tables Vol C Tables 4.2.6.8 and 6.1.1.4'
H H 0.0000 0.0000 'International Tables Vol C Tables 4.2.6.8 and 6.1.1.4'
Br Br -0.2901 2.4595 'International Tables Vol C Tables 4.2.6.8 and 6.1.1.4'
Fe Fe 0.3463 0.8444 'International Tables Vol C Tables 4.2.6.8 and 6.1.1.4'
P P 0.1023 0.0942 'International Tables Vol C Tables 4.2.6.8 and 6.1.1.4'

loop_
_geom_angle_atom_site_label_1
_geom_angle_atom_site_label_2
_geom_angle_atom_site_label_3
_geom_angle
C2 C1 P 122.7(4)
C2 C1 Fe 68.3(3)
C5 C1 C2 106.1(4)
C5 C1 P 130.7(4)
C5 C1 Fe 68.4(3)
P C1 Fe 134.0(3)
C1 C2 H2 125.3
C1 C2 Fe 70.9(3)
C3 C2 C1 109.5(4)
C3 C2 H2 125.3
C3 C2 Fe 70.3(3)
Fe C2 H2 125.1
C2 C3 C17 127.5(5)
C2 C3 Fe 68.8(3)
C4 C3 C2 106.4(4)
C4 C3 C17 125.4(5)
C4 C3 Fe 68.8(3)
C17 C3 Fe 134.6(4)
C3 C4 H4 125.5
C3 C4 Fe 70.6(3)
C5 C4 C3 109.0(5)
C5 C4 H4 125.5
C5 C4 Fe 69.7(3)
Fe C4 H4 125.8
C1 C5 H5 125.5
C1 C5 Fe 71.1(3)
C4 C5 C1 109.0(4)
C4 C5 H5 125.5
C4 C5 Fe 69.6(3)
Fe C5 H5 125.4
C7 C6 C21 126.5(5)
C7 C6 Fe 68.7(3)
C10 C6 C7 107.2(5)
C10 C6 C21 125.4(5)
C10 C6 Fe 69.0(3)
C21 C6 Fe 135.8(4)
C6 C7 H7 126.2
C6 C7 Fe 70.9(3)
C8 C7 C6 107.5(4)
C8 C7 H7 126.2
C8 C7 Fe 68.2(3)
Fe C7 H7 126.3
C7 C8 Fe 70.8(3)
C7 C8 Br 125.7(4)
C9 C8 C7 109.4(5)
C9 C8 Fe 70.3(3)
C9 C8 Br 124.7(4)
Br C8 Fe 128.4(3)
C8 C9 H9 126.7
C8 C9 C10 106.5(5)
C8 C9 Fe 68.8(3)
C10 C9 H9 126.7
C10 C9 Fe 70.4(3)
Fe C9 H9 125.6
C6 C10 C9 109.4(5)
C6 C10 H10 125.3
C6 C10 Fe 70.8(3)
C9 C10 H10 125.3
C9 C10 Fe 68.8(3)
Fe C10 H10 126.7
C12 C11 H11 108.8
C12 C11 C13 109.9(5)
C12 C11 P 110.3(4)
C13 C11 H11 108.8
C13 C11 P 110.1(4)
P C11 H11 108.8
C11 C12 H12A 109.5
C11 C12 H12B 109.5
C11 C12 H12C 109.5
H12A C12 H12B 109.5
H12A C12 H12C 109.5
H12B C12 H12C 109.5
C11 C13 H13A 109.5
C11 C13 H13B 109.5
C11 C13 H13C 109.5
H13A C13 H13B 109.5
H13A C13 H13C 109.5
H13B C13 H13C 109.5
C15 C14 H14 106.4
C15 C14 C16 111.1(6)
C15 C14 P 116.2(4)
C16 C14 H14 106.4
C16 C14 P 109.7(4)
P C14 H14 106.4
C14 C15 H15A 109.5
C14 C15 H15B 109.5
C14 C15 H15C 109.5
H15A C15 H15B 109.5
H15A C15 H15C 109.5
H15B C15 H15C 109.5
C14 C16 H16A 109.5
C14 C16 H16B 109.5
C14 C16 H16C 109.5
H16A C16 H16B 109.5
H16A C16 H16C 109.5
H16B C16 H16C 109.5
C3 C17 C18 106.0(4)
C3 C17 C19 111.5(5)
C3 C17 C20 112.2(5)
C18 C17 C20 108.5(5)
C19 C17 C18 109.5(5)
C19 C17 C20 109.2(5)
C17 C18 H18A 109.5
C17 C18 H18B 109.5
C17 C18 H18C 109.5
H18A C18 H18B 109.5
H18A C18 H18C 109.5
H18B C18 H18C 109.5
C17 C19 H19A 109.5
C17 C19 H19B 109.5
C17 C19 H19C 109.5
H19A C19 H19B 109.5
H19A C19 H19C 109.5
H19B C19 H19C 109.5
C17 C20 H20A 109.5
C17 C20 H20B 109.5
C17 C20 H20C 109.5
H20A C20 H20B 109.5
H20A C20 H20C 109.5
H20B C20 H20C 109.5
C6 C21 C22 111.4(5)
C6 C21 C23 106.9(5)
C6 C21 C24 110.5(5)
C22 C21 C23 109.8(5)
C24 C21 C22 109.1(5)
C24 C21 C23 109.1(5)
C21 C22 H22A 109.5
C21 C22 H22B 109.5
C21 C22 H22C 109.5
H22A C22 H22B 109.5
H22A C22 H22C 109.5
H22B C22 H22C 109.5
C21 C23 H23A 109.5
C21 C23 H23B 109.5
C21 C23 H23C 109.5
H23A C23 H23B 109.5
H23A C23 H23C 109.5
H23B C23 H23C 109.5
C21 C24 H24A 109.5
C21 C24 H24B 109.5
C21 C24 H24C 109.5
H24A C24 H24B 109.5
H24A C24 H24C 109.5
H24B C24 H24C 109.5
C1 P C11 102.4(2)
C1 P C14 98.4(3)
C11 P C14 101.4(3)
C1 Fe C6 123.1(2)
C2 Fe C1 40.9(2)
C2 Fe C3 40.9(2)
C2 Fe C6 111.6(2)
C2 Fe C7 122.0(2)
C2 Fe C10 129.5(2)
C3 Fe C1 69.0(2)
C3 Fe C6 128.2(2)
C4 Fe C1 68.4(2)
C4 Fe C2 68.2(2)
C4 Fe C3 40.6(2)
C4 Fe C5 40.6(2)
C4 Fe C6 163.4(2)
C4 Fe C7 124.5(2)
C4 Fe C10 152.6(2)
C5 Fe C1 40.5(2)
C5 Fe C2 68.2(2)
C5 Fe C3 68.6(2)
C5 Fe C6 155.8(2)
C5 Fe C7 161.0(2)
C5 Fe C10 119.9(2)
C7 Fe C1 157.3(2)
C7 Fe C3 107.65(19)
C7 Fe C6 40.4(2)
C7 Fe C10 67.9(2)
C8 Fe C1 161.0(2)
C8 Fe C2 154.6(2)
C8 Fe C3 117.8(2)
C8 Fe C4 104.4(2)
C8 Fe C5 122.8(2)
C8 Fe C6 68.3(2)
C8 Fe C7 41.0(2)
C8 Fe C9 40.9(2)
C8 Fe C10 68.0(2)
C9 Fe C1 124.9(2)
C9 Fe C2 164.4(2)
C9 Fe C3 151.3(2)
C9 Fe C4 116.2(2)
C9 Fe C5 104.7(2)
C9 Fe C6 68.8(2)
C9 Fe C7 69.1(2)
C9 Fe C10 40.8(2)
C10 Fe C1 109.8(2)
C10 Fe C3 166.4(2)
C10 Fe C6 40.2(2)

loop_
_geom_bond_atom_site_label_1
_geom_bond_atom_site_label_2
_geom_bond_distance
C1 C2 1.443(7)
C1 C5 1.431(7)
C1 P 1.818(5)
C1 Fe 2.084(5)
C2 H2 0.9500
C2 C3 1.439(7)
C2 Fe 2.049(5)
C3 C4 1.428(7)
C3 C17 1.510(7)
C3 Fe 2.070(5)
C4 H4 0.9500
C4 C5 1.422(7)
C4 Fe 2.047(5)
C5 H5 0.9500
C5 Fe 2.049(5)
C6 C7 1.432(7)
C6 C10 1.426(7)
C6 C21 1.519(7)
C6 Fe 2.085(5)
C7 H7 0.9500
C7 C8 1.428(7)
C7 Fe 2.056(5)
C8 C9 1.419(7)
C8 Fe 2.020(5)
C8 Br 1.887(5)
C9 H9 0.9500
C9 C10 1.429(8)
C9 Fe 2.039(5)
C10 H10 0.9500
C10 Fe 2.061(5)
C11 H11 1.0000
C11 C12 1.528(8)
C11 C13 1.536(7)
C11 P 1.865(5)
C12 H12A 0.9800
C12 H12B 0.9800
C12 H12C 0.9800
C13 H13A 0.9800
C13 H13B 0.9800
C13 H13C 0.9800
C14 H14 1.0000
C14 C15 1.518(9)
C14 C16 1.527(9)
C14 P 1.884(6)
C15 H15A 0.9800
C15 H15B 0.9800
C15 H15C 0.9800
C16 H16A 0.9800
C16 H16B 0.9800
C16 H16C 0.9800
C17 C18 1.536(8)
C17 C19 1.526(8)
C17 C20 1.538(8)
C18 H18A 0.9800
C18 H18B 0.9800
C18 H18C 0.9800
C19 H19A 0.9800
C19 H19B 0.9800
C19 H19C 0.9800
C20 H20A 0.9800
C20 H20B 0.9800
C20 H20C 0.9800
C21 C22 1.532(8)
C21 C23 1.536(8)
C21 C24 1.521(8)
C22 H22A 0.9800
C22 H22B 0.9800
C22 H22C 0.9800
C23 H23A 0.9800
C23 H23B 0.9800
C23 H23C 0.9800
C24 H24A 0.9800
C24 H24B 0.9800
C24 H24C 0.9800
